data_4034467
loop_
_publ_author_name
'Mondal, Mukulesh'
'Panda, Manashi'
'McKee, Vickie'
'Kerrigan, Nessan J.'

_publ_section_title
;
 Asymmetric Synthesis of Tetrahydrofurans through Palladium(0)-Catalyzed
 [3 + 2]-Cycloaddition of Vinylcyclopropanes with Ketenes.
;
_journal_issue 18
_journal_name_full 'The Journal of organic chemistry'
_journal_page_first 11983
_journal_page_last 11991
_journal_paper_doi 10.1021/acs.joc.9b01854
_journal_volume 84
_journal_year 2019
_chemical_absolute_configuration ad
_chemical_formula_moiety 'C17 H16 N2 O4'
_chemical_formula_sum 'C17 H16 N2 O4'
_chemical_formula_weight 312.32
_space_group_crystal_system monoclinic
_space_group_IT_number 4
_space_group_name_Hall 'P 2yb'
_space_group_name_H-M_alt 'P 1 21 1'
_atom_sites_solution_hydrogens mixed
_atom_sites_solution_primary dual
_atom_sites_solution_secondary difmap
_audit_creation_date 2018-12-12
_audit_creation_method
;
Olex2 1.2
(compiled 2018.05.29 svn.r3508 for OlexSys, GUI svn.r5506)
;
_cell_angle_alpha 90
_cell_angle_beta 108.0660(10)
_cell_angle_gamma 90
_cell_formula_units_Z 4
_cell_length_a 12.80150(10)
_cell_length_b 8.11190(10)
_cell_length_c 15.13410(10)
_cell_measurement_reflns_used 22636
_cell_measurement_temperature 100.01(10)
_cell_measurement_theta_max 74.6150
_cell_measurement_theta_min 3.9330
_cell_volume 1494.11(3)
_computing_cell_refinement 'CrysAlisPro 1.171.40.21a (Rigaku OD, 2018)'
_computing_data_collection 'CrysAlisPro 1.171.40.21a (Rigaku OD, 2018)'
_computing_data_reduction 'CrysAlisPro 1.171.40.21a (Rigaku OD, 2018)'
_computing_molecular_graphics 'Mercury (Macrae at al., 2008)'
_computing_publication_material 'Olex2 (Dolomanov et al. 2009), PublCIF (Westrip, 2010)'
_computing_structure_refinement 'ShelXL (Sheldrick, 2015)'
_computing_structure_solution 'ShelXT (Sheldrick, 2015)'
_diffrn_ambient_environment N~2~
_diffrn_ambient_temperature 100.01(10)
_diffrn_detector 'CCD plate'
_diffrn_detector_area_resol_mean 5.2923
_diffrn_detector_type AtlasS2
_diffrn_measured_fraction_theta_full 1.000
_diffrn_measured_fraction_theta_max 0.993
_diffrn_measurement_details
;
List of Runs (angles in degrees, time in seconds):

  # Type    Start    End  Width  t~exp~   \w     \q     \k     \f   Frames
--------------------------------------------------------------------------
  1  \w     -8.00  20.00   1.00    0.84    --   26.00  97.00 131.04   28
  2  \w      8.00  33.00   1.00    0.84    --   42.00  94.00 -53.48   25
  3  \w     31.00 100.00   1.00    0.84    --   48.91-125.00  30.00   69
  4  \w      6.00  76.00   1.00    0.84    --   48.91 -99.00-180.00   70
  5  \w    -75.00 -31.00   1.00    0.84    --  -49.16 -45.00-154.10   44
  6  \w   -121.00 -94.00   1.00    0.84    --  -49.16 -19.00 120.00   27
  7  \w    -81.00 -35.00   1.00    0.84    --  -49.16 -38.00  60.00   46
  8  \w   -116.00 -77.00   1.00    0.84    --  -49.16 -45.00-154.10   39
  9  \w    -69.00 -34.00   1.00    0.84    --  -49.16 -38.00 -90.00   35
 10  \w   -114.00 -77.00   1.00    0.84    --  -49.16 -57.00  30.00   37
 11  \w    -69.00 -28.00   1.00    0.84    --  -49.16 -57.00  30.00   41
 12  \w    -93.00 -35.00   1.00    0.84    --  -49.16 -19.00 120.00   58
 13  \w     18.00  43.00   1.00    0.84    --   50.00  90.00 138.43   25
 14  \w     19.00  46.00   1.00    0.84    --   50.00  88.00  14.15   27
 15  \w     19.00  45.00   1.00    0.84    --   50.00  91.00 177.56   26
 16  \w     26.00  63.00   1.00    0.84    --   54.00  83.00 -65.68   37
 17  \w     78.00 123.00   1.00    0.84    --   54.00  83.00 -65.68   45
 18  \w     29.00  58.00   1.00    0.84    --   58.00  83.00-134.94   29
 19  \w     34.00  61.00   1.00    0.84    --   62.00  82.00 129.36   27
 20  \w     34.00  61.00   1.00    0.84    --   62.00  80.00 -98.71   27
 21  \w     34.00  60.00   1.00    0.84    --   62.00  81.00  54.92   26
 22  \w     90.00 119.00   1.00    0.84    --   62.00  81.00  54.92   29
 23  \w     78.00 118.00   1.00    0.84    --   62.00  80.00 -98.71   40
 24  \w     38.00  64.00   1.00    0.84    --   66.00  80.00  -1.47   26
 25  \w     38.00  64.00   1.00    0.84    --   66.00  81.00  90.83   26
 26  \w     39.00  65.00   1.00    0.84    --   66.00  77.00 178.28   26
 27  \w     39.00  64.00   1.00    0.84    --   66.00  79.00  69.12   25
 28  \w    -78.00 -51.00   1.00    0.84    --  -78.00 -75.00 -17.57   27
 29  \w    -81.00 -55.00   1.00    0.84    --  -82.00 -76.00  78.30   26
 30  \w    -81.00 -55.00   1.00    0.84    --  -82.50 -77.00  37.08   26
 31  \w    -85.00 -56.00   1.00    0.84    --  -82.50 -77.00 -60.00   29
 32  \w    -82.00 -55.00   1.00    0.84    --  -82.50 -77.00-180.00   27
 33  \w    -85.00 -55.00   1.00    0.84    --  -82.50 -77.00  60.00   30
 34  \w    -83.00 -55.00   1.00    0.84    --  -82.50 -79.00 118.34   28
 35  \w    -85.00 -58.00   1.00    0.84    --  -82.50 -71.00   5.64   27
 36  \w    -81.00 -55.00   1.00    0.84    --  -82.50 -77.00-150.00   26
 37  \w    -81.00 -56.00   1.00    0.84    --  -82.50 -76.00 131.04   25
 38  \w    -84.00 -55.00   1.00    0.84    --  -82.50 -77.00-120.00   29
 39  \w    -83.00 -55.00   1.00    0.84    --  -82.50 -77.00 161.10   28
 40  \w    -82.00 -55.00   1.00    0.84    --  -82.50 -77.00 -41.27   27
 41  \w    -82.00 -55.00   1.00    0.84    --  -82.50 -78.00-163.69   27
 42  \w    -82.00 -55.00   1.00    0.84    --  -82.50 -77.00 -30.00   27
 43  \w    -84.00 -56.00   1.00    0.84    --  -82.50 -77.00 -90.00   28
 44  \w    118.00 154.00   1.00    0.84    --  100.40  77.00  90.00   36
 45  \w     75.00 108.00   1.00    0.84    --  100.40  77.00  90.00   33
 46  \w     73.00 168.00   1.00    0.84    --  100.40  77.00 -60.00   95
 47  \w     34.00  63.00   1.00    0.84    --  100.40 -61.00 -30.00   29
 48  \w     32.00 110.00   1.00    0.84    --  100.40 -94.00-120.00   78
 49  \w     62.00 117.00   1.00    0.84    --  100.40-125.00  90.00   55
 50  \w     73.00 146.00   1.00    0.84    --  100.40  77.00 -30.00   73
 51  \w     33.00  59.00   1.00    0.84    --  100.40 -56.00 164.00   26
 52  \w     35.00  68.00   1.00    0.84    --  100.40 -61.00   0.00   33
 53  \w    106.00 146.00   1.00    0.84    --  100.40  77.00 -90.00   40
 54  \w     28.00 109.00   1.00    0.84    --  100.40 -94.00 150.00   81
 55  \w     73.00 103.00   1.00    0.84    --  100.40  77.00 -90.00   30
 56  \w     38.00  96.00   1.00    0.84    --  100.40 -94.00 -30.00   58
 57  \w    120.00 156.00   1.00    0.84    --  100.40  77.00-180.00   36
 58  \w     73.00  99.00   1.00    0.84    --  100.40  77.00-180.00   26
 59  \w     28.00 101.00   1.00    0.84    --  100.40 -94.00  90.00   73
 60  \w     96.00 167.00   1.00    0.84    --  100.40  61.00 120.00   71
 61  \w     41.00  66.00   1.00    0.84    --  100.40 -61.00 -90.00   25
 62  \w     73.00 148.00   1.00    0.84    --  100.40  77.00   0.00   75
 63  \w     73.00 168.00   1.00    0.84    --  100.40  77.00  60.00   95
 64  \w     74.00 161.00   1.00    0.84    --  100.40  77.00  30.00   87
 65  \w     73.00 168.00   1.00    0.84    --  100.40  77.00-120.00   95
 66  \w     82.00 159.00   1.00    0.84    --  100.40  61.00-150.00   77
 67  \w     93.00 118.00   1.00    0.84    --  100.40-125.00 -60.00   25
 68  \w     43.00  68.00   1.00    0.84    --  100.40-125.00 -60.00   25
 69  \w     79.00 165.00   1.00    0.84    --  100.40  61.00 150.00   86
;
_diffrn_measurement_device 'four-circle diffractometer'
_diffrn_measurement_device_type 'XtaLAB Synergy, Dualflex, AtlasS2'
_diffrn_measurement_method '\w scans'
_diffrn_orient_matrix_type 'CrysAlisPro convention (1999,Acta A55,543-557)'
_diffrn_orient_matrix_UB_11 -0.0713529000
_diffrn_orient_matrix_UB_12 -0.1104698000
_diffrn_orient_matrix_UB_13 0.0409901000
_diffrn_orient_matrix_UB_21 0.1038690000
_diffrn_orient_matrix_UB_22 -0.0903204000
_diffrn_orient_matrix_UB_23 0.0595253000
_diffrn_orient_matrix_UB_31 0.0119268000
_diffrn_orient_matrix_UB_32 0.1253436000
_diffrn_orient_matrix_UB_33 0.0789856000
_diffrn_radiation_monochromator mirror
_diffrn_radiation_probe x-ray
_diffrn_radiation_type CuK\a
_diffrn_radiation_wavelength 1.54184
_diffrn_reflns_av_R_equivalents 0.0234
_diffrn_reflns_av_unetI/netI 0.0149
_diffrn_reflns_Laue_measured_fraction_full 1.000
_diffrn_reflns_Laue_measured_fraction_max 0.993
_diffrn_reflns_limit_h_max 15
_diffrn_reflns_limit_h_min -15
_diffrn_reflns_limit_k_max 10
_diffrn_reflns_limit_k_min -10
_diffrn_reflns_limit_l_max 18
_diffrn_reflns_limit_l_min -18
_diffrn_reflns_number 34812
_diffrn_reflns_point_group_measured_fraction_full 1.000
_diffrn_reflns_point_group_measured_fraction_max 0.985
_diffrn_reflns_theta_full 67.684
_diffrn_reflns_theta_max 74.548
_diffrn_reflns_theta_min 3.071
_diffrn_source 'micro-focus sealed X-ray tube'
_diffrn_source_type 'PhotonJet (Cu) X-ray Source'
_exptl_absorpt_coefficient_mu 0.830
_exptl_absorpt_correction_T_max 1.000
_exptl_absorpt_correction_T_min 0.840
_exptl_absorpt_correction_type gaussian
_exptl_absorpt_process_details
;
CrysAlisPro 1.171.40.21a (Rigaku Oxford Diffraction, 2018)
Numerical absorption correction based on gaussian integration over
			a multifaceted crystal model
Empirical absorption correction using spherical harmonics,
 implemented in SCALE3 ABSPACK scaling algorithm.
;
_exptl_crystal_colour colourless
_exptl_crystal_density_diffrn 1.388
_exptl_crystal_description block
_exptl_crystal_F_000 656
_exptl_crystal_size_max 0.145
_exptl_crystal_size_mid 0.109
_exptl_crystal_size_min 0.049
_refine_diff_density_max 0.287
_refine_diff_density_min -0.192
_refine_diff_density_rms 0.038
_refine_ls_abs_structure_details
;
 Flack x determined using 2599 quotients [(I+)-(I-)]/[(I+)+(I-)]
 (Parsons, Flack and Wagner, Acta Cryst. B69 (2013) 249-259).
;
_refine_ls_abs_structure_Flack 0.00(5)
_refine_ls_extinction_method none
_refine_ls_goodness_of_fit_ref 1.037
_refine_ls_hydrogen_treatment mixed
_refine_ls_matrix_type full
_refine_ls_number_parameters 429
_refine_ls_number_reflns 6005
_refine_ls_number_restraints 1
_refine_ls_restrained_S_all 1.037
_refine_ls_R_factor_all 0.0298
_refine_ls_R_factor_gt 0.0287
_refine_ls_shift/su_max 0.000
_refine_ls_shift/su_mean 0.000
_refine_ls_structure_factor_coef Fsqd
_refine_ls_weighting_details 'w=1/[\s^2^(Fo^2^)+(0.0426P)^2^+0.3366P] where P=(Fo^2^+2Fc^2^)/3'
_refine_ls_weighting_scheme calc
_refine_ls_wR_factor_gt 0.0745
_refine_ls_wR_factor_ref 0.0754
_reflns_Friedel_coverage 0.848
_reflns_Friedel_fraction_full 0.999
_reflns_Friedel_fraction_max 0.975
_reflns_number_gt 5808
_reflns_number_total 6005
_reflns_threshold_expression 'I > 2\s(I)'
_cod_data_source_file jo9b01854_si_002.cif
_cod_data_source_block MP-IV-29(exp_368)
_cod_database_code 4034467
_shelx_shelxl_version_number 2018/3
_chemical_oxdiff_formula 'C11 H10 N O'
_shelx_space_group_comment
;
The symmetry employed for this shelxl refinement is uniquely defined
by the following loop, which should always be used as a source of
symmetry information in preference to the above space-group names.
They are only intended as comments.
;
_reflns_odcompleteness_completeness 100.00
_reflns_odcompleteness_iscentric 1
_reflns_odcompleteness_theta 66.97
_olex2_refinement_description
;
1. Fixed Uiso
 At 1.2 times of:
  All C(H) groups, All C(H,H) groups, All N(H) groups
 At 1.5 times of:
  All C(H,H,H) groups
2.a Ternary CH refined with riding coordinates:
 C1A(H1A), C1B(H1BA)
2.b Secondary CH2 refined with riding coordinates:
 C4A(H4AA,H4AB), C4B(H4BA,H4BB)
2.c Aromatic/amide H refined with riding coordinates:
 C2A(H2A), C10A(H10A), C11A(H11A), C12A(H12A), C13A(H13A), C14A(H14A),
 C2B(H2B), C10B(H10B), C11B(H11B), C12B(H12B), C13B(H13B), C14B(H14B)
2.d X=CH2 refined with riding coordinates:
 C3A(H3AA,H3AB), C3B(H3BA,H3BB)
2.e Idealised Me refined as rotating group:
 C8A(H8AA,H8AB,H8AC), C8B(H8BA,H8BB,H8BC)
;
_olex2_submission_special_instructions 'No special instructions were received'
_oxdiff_exptl_absorpt_empirical_details
;
Empirical correction (ABSPACK) includes:
- Absorption correction using spherical harmonics
- Frame scaling
- Detector area scaling
;
_oxdiff_exptl_absorpt_empirical_full_max 1.148
_oxdiff_exptl_absorpt_empirical_full_min 0.927

loop_
_space_group_symop_operation_xyz
'x, y, z'
'-x, y+1/2, -z'

loop_
_atom_site_label
_atom_site_type_symbol
_atom_site_fract_x
_atom_site_fract_y
_atom_site_fract_z
_atom_site_U_iso_or_equiv
_atom_site_adp_type
_atom_site_occupancy
_atom_site_site_symmetry_order
_atom_site_calc_flag
_atom_site_refinement_flags_posn
C1A C 0.34112(15) 0.5767(2) 0.84216(13) 0.0190(4) Uani 1 1 d .
H1A H 0.270404 0.527159 0.802933 0.023 Uiso 1 1 calc R
N1A N 0.38929(13) 0.5816(3) 0.56417(11) 0.0215(4) Uani 1 1 d .
H1AA H 0.351(2) 0.522(3) 0.5134(18) 0.026 Uiso 1 1 d R
O1A O 0.33028(11) 0.75579(17) 0.84017(9) 0.0184(3) Uani 1 1 d .
O2A O 0.24117(10) 0.57741(19) 0.61451(9) 0.0205(3) Uani 1 1 d .
C2A C 0.36367(18) 0.5194(3) 0.93976(14) 0.0240(4) Uani 1 1 d .
H2A H 0.315561 0.558340 0.971963 0.029 Uiso 1 1 calc R
N2A N 0.54886(14) 0.7277(2) 0.64202(11) 0.0192(4) Uani 1 1 d .
H2AA H 0.608(2) 0.760(3) 0.6418(17) 0.023 Uiso 1 1 d R
O3A O 0.52806(11) 0.6065(2) 0.50206(10) 0.0320(4) Uani 1 1 d .
C3A C 0.44277(19) 0.4212(3) 0.98571(15) 0.0306(5) Uani 1 1 d .
H3AA H 0.493152 0.378837 0.956709 0.037 Uiso 1 1 calc R
H3AB H 0.449898 0.392198 1.048124 0.037 Uiso 1 1 calc R
O4A O 0.57644(11) 0.8320(2) 0.78544(10) 0.0218(3) Uani 1 1 d .
C4A C 0.42916(15) 0.5476(3) 0.79522(13) 0.0183(4) Uani 1 1 d .
H4AA H 0.421154 0.437322 0.765844 0.022 Uiso 1 1 calc R
H4AB H 0.503757 0.557573 0.840318 0.022 Uiso 1 1 calc R
C5A C 0.40676(15) 0.6875(3) 0.72050(12) 0.0155(4) Uani 1 1 d .
C6A C 0.34216(15) 0.8127(3) 0.75860(12) 0.0141(4) Uani 1 1 d .
C7A C 0.29941(15) 0.9561(3) 0.71879(13) 0.0163(4) Uani 1 1 d .
C8A C 0.31395(16) 1.0051(3) 0.62714(13) 0.0210(4) Uani 1 1 d .
H8AA H 0.245495 0.984660 0.576894 0.031 Uiso 1 1 calc GR
H8AB H 0.373338 0.939869 0.616426 0.031 Uiso 1 1 calc GR
H8AC H 0.332475 1.122464 0.628579 0.031 Uiso 1 1 calc GR
C9A C 0.23270(15) 1.0680(3) 0.75720(13) 0.0166(4) Uani 1 1 d .
C10A C 0.15550(16) 1.1737(3) 0.69709(14) 0.0199(4) Uani 1 1 d .
H10A H 0.146455 1.170933 0.632384 0.024 Uiso 1 1 calc R
C11A C 0.09260(17) 1.2813(3) 0.73005(15) 0.0230(4) Uani 1 1 d .
H11A H 0.040661 1.350733 0.687964 0.028 Uiso 1 1 calc R
C12A C 0.10492(17) 1.2884(3) 0.82420(16) 0.0237(5) Uani 1 1 d .
H12A H 0.061834 1.362733 0.846845 0.028 Uiso 1 1 calc R
C13A C 0.18055(18) 1.1863(3) 0.88507(15) 0.0243(4) Uani 1 1 d .
H13A H 0.189108 1.190491 0.949671 0.029 Uiso 1 1 calc R
C14A C 0.24424(17) 1.0773(3) 0.85214(13) 0.0212(4) Uani 1 1 d .
H14A H 0.296110 1.008409 0.894708 0.025 Uiso 1 1 calc R
C15A C 0.33783(15) 0.6145(3) 0.62880(13) 0.0171(4) Uani 1 1 d .
C16A C 0.49273(15) 0.6364(3) 0.56529(14) 0.0210(4) Uani 1 1 d .
C17A C 0.51742(15) 0.7576(2) 0.71999(13) 0.0162(4) Uani 1 1 d .
N1B N -0.05226(13) 0.2690(2) 0.36148(11) 0.0192(4) Uani 1 1 d .
H1B H -0.117(2) 0.233(3) 0.3577(16) 0.023 Uiso 1 1 d R
C1B C 0.08522(15) 0.3826(2) 0.13585(13) 0.0187(4) Uani 1 1 d .
H1BA H 0.008336 0.351445 0.099425 0.022 Uiso 1 1 calc R
O1B O 0.15309(11) 0.23537(17) 0.16172(9) 0.0179(3) Uani 1 1 d .
C2B C 0.13399(17) 0.4888(3) 0.07863(14) 0.0213(4) Uani 1 1 d .
H2B H 0.210745 0.509827 0.100737 0.026 Uiso 1 1 calc R
N2B N 0.11149(13) 0.3913(3) 0.45129(12) 0.0209(4) Uani 1 1 d .
H2BA H 0.145(2) 0.431(3) 0.4997(18) 0.025 Uiso 1 1 d R
O2B O -0.07460(11) 0.1778(2) 0.21601(9) 0.0211(3) Uani 1 1 d .
C3B C 0.0769(2) 0.5546(3) -0.00033(15) 0.0305(5) Uani 1 1 d .
H3BA H -0.000008 0.535624 -0.024062 0.037 Uiso 1 1 calc R
H3BB H 0.112246 0.621490 -0.034035 0.037 Uiso 1 1 calc R
O3B O -0.03663(11) 0.3796(3) 0.50278(10) 0.0340(4) Uani 1 1 d .
C4B C 0.08747(16) 0.4580(3) 0.22796(14) 0.0195(4) Uani 1 1 d .
H4BA H 0.019003 0.519848 0.222188 0.023 Uiso 1 1 calc R
H4BB H 0.151050 0.532998 0.251617 0.023 Uiso 1 1 calc R
O4B O 0.26476(10) 0.38924(19) 0.40802(9) 0.0214(3) Uani 1 1 d .
C5B C 0.09797(15) 0.3057(2) 0.29248(12) 0.0149(4) Uani 1 1 d .
C6B C 0.15601(15) 0.1812(3) 0.24787(12) 0.0143(4) Uani 1 1 d .
C7B C 0.20405(14) 0.0405(3) 0.28608(12) 0.0150(4) Uani 1 1 d .
C8B C 0.19988(16) -0.0084(3) 0.38117(14) 0.0205(4) Uani 1 1 d .
H8BA H 0.143064 0.055999 0.396483 0.031 Uiso 1 1 calc GR
H8BB H 0.271350 0.012982 0.427446 0.031 Uiso 1 1 calc GR
H8BC H 0.182503 -0.126084 0.381321 0.031 Uiso 1 1 calc GR
C9B C 0.26721(15) -0.0693(2) 0.24281(13) 0.0161(4) Uani 1 1 d .
C10B C 0.34172(17) -0.1824(3) 0.29895(14) 0.0206(4) Uani 1 1 d .
H10B H 0.350466 -0.186590 0.363579 0.025 Uiso 1 1 calc R
C11B C 0.40307(17) -0.2883(3) 0.26227(15) 0.0233(4) Uani 1 1 d .
H11B H 0.452879 -0.363613 0.301931 0.028 Uiso 1 1 calc R
C12B C 0.39206(17) -0.2848(3) 0.16838(15) 0.0229(4) Uani 1 1 d .
H12B H 0.434036 -0.356917 0.143227 0.027 Uiso 1 1 calc R
C13B C 0.31867(17) -0.1742(3) 0.11160(14) 0.0211(4) Uani 1 1 d .
H13B H 0.310306 -0.171187 0.047015 0.025 Uiso 1 1 calc R
C14B C 0.25727(16) -0.0678(3) 0.14772(13) 0.0183(4) Uani 1 1 d .
H14B H 0.207775 0.007162 0.107516 0.022 Uiso 1 1 calc R
C15B C -0.01674(15) 0.2430(2) 0.28541(13) 0.0160(4) Uani 1 1 d .
C16B C 0.00355(16) 0.3491(3) 0.44222(14) 0.0224(4) Uani 1 1 d .
C17B C 0.16622(15) 0.3608(3) 0.38878(13) 0.0164(4) Uani 1 1 d .

loop_
_atom_site_aniso_label
_atom_site_aniso_U_11
_atom_site_aniso_U_22
_atom_site_aniso_U_33
_atom_site_aniso_U_23
_atom_site_aniso_U_13
_atom_site_aniso_U_12
C1A 0.0215(9) 0.0173(9) 0.0190(9) -0.0014(8) 0.0074(7) 0.0004(7)
N1A 0.0138(7) 0.0336(10) 0.0174(8) -0.0114(7) 0.0054(6) -0.0039(7)
O1A 0.0250(7) 0.0176(7) 0.0141(6) 0.0010(5) 0.0081(5) 0.0034(6)
O2A 0.0128(6) 0.0293(8) 0.0198(6) -0.0080(6) 0.0057(5) -0.0037(6)
C2A 0.0312(11) 0.0207(10) 0.0225(10) -0.0004(8) 0.0119(8) -0.0002(9)
N2A 0.0110(7) 0.0278(10) 0.0195(8) -0.0016(7) 0.0060(6) -0.0020(7)
O3A 0.0201(7) 0.0578(12) 0.0215(7) -0.0106(8) 0.0111(6) -0.0026(8)
C3A 0.0383(12) 0.0309(12) 0.0228(10) 0.0060(9) 0.0098(9) 0.0055(10)
O4A 0.0179(7) 0.0258(8) 0.0208(7) -0.0063(6) 0.0046(6) -0.0043(6)
C4A 0.0190(9) 0.0185(10) 0.0175(9) 0.0008(7) 0.0057(7) 0.0019(7)
C5A 0.0126(8) 0.0191(9) 0.0145(9) -0.0024(8) 0.0038(7) -0.0004(7)
C6A 0.0119(8) 0.0188(9) 0.0117(8) -0.0016(7) 0.0039(7) -0.0007(7)
C7A 0.0143(8) 0.0200(10) 0.0142(9) -0.0008(8) 0.0040(7) -0.0008(8)
C8A 0.0202(9) 0.0267(11) 0.0172(9) 0.0048(8) 0.0076(8) 0.0044(8)
C9A 0.0157(9) 0.0160(9) 0.0192(9) -0.0002(8) 0.0069(7) -0.0010(8)
C10A 0.0191(9) 0.0201(10) 0.0200(10) 0.0007(8) 0.0054(8) -0.0007(8)
C11A 0.0203(10) 0.0175(10) 0.0302(11) 0.0020(9) 0.0064(8) 0.0012(8)
C12A 0.0236(10) 0.0169(10) 0.0346(12) -0.0044(9) 0.0148(9) -0.0013(8)
C13A 0.0326(11) 0.0208(10) 0.0236(10) -0.0030(9) 0.0148(9) -0.0005(9)
C14A 0.0249(10) 0.0206(10) 0.0182(9) -0.0006(9) 0.0069(8) 0.0021(9)
C15A 0.0152(9) 0.0211(10) 0.0157(9) -0.0029(8) 0.0060(7) 0.0016(8)
C16A 0.0130(9) 0.0326(12) 0.0179(9) -0.0035(8) 0.0055(7) 0.0025(8)
C17A 0.0141(9) 0.0181(10) 0.0165(9) -0.0002(8) 0.0048(7) 0.0006(8)
N1B 0.0110(7) 0.0301(10) 0.0173(8) -0.0015(7) 0.0053(6) -0.0021(7)
C1B 0.0182(9) 0.0181(9) 0.0197(9) 0.0003(8) 0.0057(7) 0.0018(7)
O1B 0.0241(7) 0.0173(7) 0.0137(6) 0.0024(5) 0.0081(5) 0.0058(6)
C2B 0.0223(10) 0.0208(10) 0.0229(10) 0.0016(8) 0.0099(8) 0.0003(8)
N2B 0.0148(8) 0.0336(10) 0.0144(7) -0.0096(7) 0.0048(6) -0.0014(7)
O2B 0.0160(7) 0.0265(8) 0.0200(7) -0.0061(6) 0.0044(6) -0.0050(6)
C3B 0.0386(12) 0.0289(12) 0.0252(10) 0.0063(10) 0.0118(9) 0.0076(10)
O3B 0.0183(7) 0.0652(12) 0.0216(7) -0.0117(8) 0.0106(6) 0.0010(8)
C4B 0.0207(9) 0.0178(10) 0.0215(10) 0.0002(8) 0.0085(8) 0.0000(8)
O4B 0.0126(6) 0.0315(8) 0.0208(7) -0.0105(6) 0.0061(5) -0.0032(6)
C5B 0.0127(9) 0.0177(10) 0.0147(8) -0.0012(8) 0.0051(7) 0.0000(7)
C6B 0.0125(8) 0.0194(9) 0.0108(8) -0.0029(7) 0.0035(7) -0.0030(7)
C7B 0.0126(8) 0.0195(10) 0.0129(8) -0.0015(7) 0.0037(7) -0.0012(7)
C8B 0.0204(9) 0.0247(11) 0.0185(10) 0.0032(8) 0.0090(8) 0.0030(8)
C9B 0.0136(8) 0.0154(9) 0.0194(9) -0.0005(8) 0.0052(7) -0.0022(8)
C10B 0.0222(10) 0.0204(10) 0.0192(10) 0.0005(8) 0.0065(8) 0.0017(8)
C11B 0.0204(10) 0.0190(11) 0.0292(11) 0.0010(9) 0.0058(8) 0.0032(8)
C12B 0.0221(10) 0.0176(10) 0.0318(11) -0.0059(9) 0.0126(9) -0.0003(8)
C13B 0.0242(10) 0.0210(10) 0.0199(9) -0.0029(8) 0.0096(8) -0.0021(8)
C14B 0.0184(9) 0.0176(10) 0.0194(9) 0.0004(8) 0.0069(7) 0.0012(8)
C15B 0.0141(9) 0.0163(10) 0.0176(9) 0.0005(8) 0.0048(7) 0.0029(8)
C16B 0.0157(9) 0.0345(12) 0.0170(9) -0.0022(9) 0.0052(7) 0.0030(9)
C17B 0.0139(8) 0.0184(9) 0.0170(8) -0.0027(7) 0.0048(7) -0.0002(7)

loop_
_atom_type_symbol
_atom_type_description
_atom_type_scat_dispersion_real
_atom_type_scat_dispersion_imag
_atom_type_scat_source
C C 0.0181 0.0091 'International Tables Vol C Tables 4.2.6.8 and 6.1.1.4'
H H 0.0000 0.0000 'International Tables Vol C Tables 4.2.6.8 and 6.1.1.4'
N N 0.0311 0.0180 'International Tables Vol C Tables 4.2.6.8 and 6.1.1.4'
O O 0.0492 0.0322 'International Tables Vol C Tables 4.2.6.8 and 6.1.1.4'

loop_
_exptl_crystal_face_index_h
_exptl_crystal_face_index_k
_exptl_crystal_face_index_l
_exptl_crystal_face_perp_dist
0 0 9 0.0251
0 0 -9 0.0241
-8 0 1 0.0389
8 1 -3 0.0548
-2 5 2 0.0493
2 -5 -2 0.0555
0 4 7 0.0460

loop_
_geom_angle_atom_site_label_1
_geom_angle_atom_site_label_2
_geom_angle_atom_site_label_3
_geom_angle
O1A C1A C2A 108.60(16)
O1A C1A C4A 102.93(15)
C2A C1A C4A 118.03(17)
C15A N1A C16A 126.69(18)
C6A O1A C1A 108.52(14)
C3A C2A C1A 126.7(2)
C16A N2A C17A 126.93(17)
C1A C4A C5A 103.19(15)
C6A C5A C4A 102.02(14)
C15A C5A C4A 107.64(17)
C15A C5A C6A 112.02(15)
C15A C5A C17A 114.72(15)
C17A C5A C4A 108.12(15)
C17A C5A C6A 111.38(16)
O1A C6A C5A 109.85(16)
C7A C6A O1A 123.45(17)
C7A C6A C5A 126.67(17)
C6A C7A C8A 119.34(18)
C6A C7A C9A 123.87(17)
C9A C7A C8A 116.71(18)
C10A C9A C7A 119.58(17)
C14A C9A C7A 123.01(18)
C14A C9A C10A 117.39(18)
C11A C10A C9A 121.50(19)
C10A C11A C12A 120.3(2)
C11A C12A C13A 119.49(19)
C12A C13A C14A 120.4(2)
C13A C14A C9A 120.9(2)
N1A C15A C5A 117.36(16)
O2A C15A N1A 120.72(17)
O2A C15A C5A 121.79(16)
N2A C16A N1A 115.34(17)
O3A C16A N1A 121.10(19)
O3A C16A N2A 123.56(18)
N2A C17A C5A 117.06(16)
O4A C17A N2A 121.04(18)
O4A C17A C5A 121.88(17)
C16B N1B C15B 126.89(17)
O1B C1B C2B 107.93(15)
O1B C1B C4B 104.14(15)
C2B C1B C4B 114.20(17)
C6B O1B C1B 110.98(14)
C3B C2B C1B 123.5(2)
C17B N2B C16B 126.62(17)
C1B C4B C5B 103.33(16)
C6B C5B C4B 101.94(15)
C15B C5B C4B 109.09(15)
C15B C5B C6B 109.70(16)
C17B C5B C4B 106.38(16)
C17B C5B C6B 113.89(15)
C17B C5B C15B 114.89(15)
O1B C6B C5B 109.59(16)
C7B C6B O1B 124.03(17)
C7B C6B C5B 126.37(16)
C6B C7B C8B 119.23(17)
C6B C7B C9B 124.09(17)
C9B C7B C8B 116.60(17)
C10B C9B C7B 119.07(17)
C10B C9B C14B 117.03(18)
C14B C9B C7B 123.90(17)
C11B C10B C9B 121.61(19)
C12B C11B C10B 120.4(2)
C11B C12B C13B 118.87(19)
C12B C13B C14B 121.02(19)
C13B C14B C9B 121.02(18)
N1B C15B C5B 116.72(16)
O2B C15B N1B 121.52(17)
O2B C15B C5B 121.74(17)
N1B C16B N2B 115.60(17)
O3B C16B N1B 123.09(19)
O3B C16B N2B 121.30(19)
N2B C17B C5B 116.99(16)
O4B C17B N2B 120.90(18)
O4B C17B C5B 121.87(16)

loop_
_geom_bond_atom_site_label_1
_geom_bond_atom_site_label_2
_geom_bond_distance
C1A O1A 1.459(2)
C1A C2A 1.489(3)
C1A C4A 1.525(3)
N1A C15A 1.364(2)
N1A C16A 1.392(3)
O1A C6A 1.370(2)
O2A C15A 1.226(2)
C2A C3A 1.306(3)
N2A C16A 1.377(3)
N2A C17A 1.381(2)
O3A C16A 1.203(2)
O4A C17A 1.205(2)
C4A C5A 1.564(3)
C5A C6A 1.531(3)
C5A C15A 1.515(3)
C5A C17A 1.529(3)
C6A C7A 1.346(3)
C7A C8A 1.509(3)
C7A C9A 1.483(3)
C9A C10A 1.408(3)
C9A C14A 1.400(3)
C10A C11A 1.381(3)
C11A C12A 1.385(3)
C12A C13A 1.385(3)
C13A C14A 1.395(3)
N1B C15B 1.379(2)
N1B C16B 1.373(3)
C1B O1B 1.457(2)
C1B C2B 1.489(3)
C1B C4B 1.514(3)
O1B C6B 1.365(2)
C2B C3B 1.306(3)
N2B C16B 1.388(3)
N2B C17B 1.363(2)
O2B C15B 1.204(2)
O3B C16B 1.208(2)
C4B C5B 1.554(3)
O4B C17B 1.225(2)
C5B C6B 1.530(3)
C5B C15B 1.526(3)
C5B C17B 1.516(3)
C6B C7B 1.339(3)
C7B C8B 1.510(2)
C7B C9B 1.485(3)
C9B C10B 1.403(3)
C9B C14B 1.405(3)
C10B C11B 1.391(3)
C11B C12B 1.384(3)
C12B C13B 1.388(3)
C13B C14B 1.388(3)

loop_
_geom_hbond_atom_site_label_D
_geom_hbond_atom_site_label_H
_geom_hbond_atom_site_label_A
_geom_hbond_distance_DH
_geom_hbond_distance_HA
_geom_hbond_distance_DA
_geom_hbond_angle_DHA
_geom_hbond_site_symmetry_A
_geom_hbond_publ_flag
N1A H1AA O4B 0.91(3) 1.96(3) 2.868(2) 177(2) . yes
N2A H2AA O4B 0.81(3) 2.25(3) 3.017(2) 159(2) 2_656 yes
N1B H1B O2A 0.87(3) 2.16(3) 2.990(2) 158(2) 2_546 yes
N2B H2BA O2A 0.79(3) 2.15(3) 2.931(2) 169(3) . yes

loop_
_geom_torsion_atom_site_label_1
_geom_torsion_atom_site_label_2
_geom_torsion_atom_site_label_3
_geom_torsion_atom_site_label_4
_geom_torsion
C1A O1A C6A C5A -23.2(2)
C1A O1A C6A C7A 155.14(18)
C1A C4A C5A C6A 21.02(19)
C1A C4A C5A C15A -97.01(17)
C1A C4A C5A C17A 138.53(16)
O1A C1A C2A C3A -129.2(2)
O1A C1A C4A C5A -34.38(18)
O1A C6A C7A C8A -177.97(17)
O1A C6A C7A C9A -1.2(3)
C2A C1A O1A C6A 162.35(15)
C2A C1A C4A C5A -153.92(17)
C4A C1A O1A C6A 36.48(19)
C4A C1A C2A C3A -12.7(3)
C4A C5A C6A O1A 0.30(19)
C4A C5A C6A C7A -177.93(18)
C4A C5A C15A N1A -104.8(2)
C4A C5A C15A O2A 71.2(2)
C4A C5A C17A N2A 111.63(19)
C4A C5A C17A O4A -66.4(2)
C5A C6A C7A C8A 0.0(3)
C5A C6A C7A C9A 176.76(18)
C6A C5A C15A N1A 143.86(18)
C6A C5A C15A O2A -40.2(3)
C6A C5A C17A N2A -137.06(18)
C6A C5A C17A O4A 44.9(3)
C6A C7A C9A C10A -153.66(19)
C6A C7A C9A C14A 27.9(3)
C7A C9A C10A C11A -179.20(19)
C7A C9A C14A C13A 179.09(19)
C8A C7A C9A C10A 23.1(3)
C8A C7A C9A C14A -155.31(19)
C9A C10A C11A C12A 0.5(3)
C10A C9A C14A C13A 0.6(3)
C10A C11A C12A C13A -0.2(3)
C11A C12A C13A C14A 0.2(3)
C12A C13A C14A C9A -0.4(3)
C14A C9A C10A C11A -0.7(3)
C15A N1A C16A N2A 2.7(3)
C15A N1A C16A O3A -176.3(2)
C15A C5A C6A O1A 115.15(18)
C15A C5A C6A C7A -63.1(3)
C15A C5A C17A N2A -8.5(3)
C15A C5A C17A O4A 173.45(19)
C16A N1A C15A O2A 170.5(2)
C16A N1A C15A C5A -13.6(3)
C16A N2A C17A O4A 175.8(2)
C16A N2A C17A C5A -2.3(3)
C17A N2A C16A N1A 5.9(3)
C17A N2A C16A O3A -175.2(2)
C17A C5A C6A O1A -114.85(17)
C17A C5A C6A C7A 66.9(2)
C17A C5A C15A N1A 15.6(3)
C17A C5A C15A O2A -168.46(19)
C1B O1B C6B C5B -6.7(2)
C1B O1B C6B C7B 173.94(17)
C1B C4B C5B C6B 27.08(18)
C1B C4B C5B C15B -88.89(18)
C1B C4B C5B C17B 146.65(15)
O1B C1B C2B C3B 131.8(2)
O1B C1B C4B C5B -31.50(18)
O1B C6B C7B C8B -178.70(17)
O1B C6B C7B C9B 4.5(3)
C2B C1B O1B C6B 146.31(16)
C2B C1B C4B C5B -148.96(16)
C4B C1B O1B C6B 24.59(19)
C4B C1B C2B C3B -112.9(2)
C4B C5B C6B O1B -13.38(19)
C4B C5B C6B C7B 165.96(18)
C4B C5B C15B N1B -108.60(19)
C4B C5B C15B O2B 69.6(2)
C4B C5B C17B N2B 103.6(2)
C4B C5B C17B O4B -70.9(2)
C5B C6B C7B C8B 2.1(3)
C5B C6B C7B C9B -174.76(17)
C6B C5B C15B N1B 140.51(18)
C6B C5B C15B O2B -41.3(2)
C6B C5B C17B N2B -144.95(18)
C6B C5B C17B O4B 40.6(3)
C6B C7B C9B C10B 160.06(19)
C6B C7B C9B C14B -20.0(3)
C7B C9B C10B C11B 179.97(19)
C7B C9B C14B C13B -179.85(19)
C8B C7B C9B C10B -16.8(3)
C8B C7B C9B C14B 163.15(18)
C9B C10B C11B C12B 0.0(3)
C10B C9B C14B C13B 0.1(3)
C10B C11B C12B C13B -0.2(3)
C11B C12B C13B C14B 0.3(3)
C12B C13B C14B C9B -0.3(3)
C14B C9B C10B C11B 0.0(3)
C15B N1B C16B N2B -7.7(3)
C15B N1B C16B O3B 173.4(2)
C15B C5B C6B O1B 102.14(17)
C15B C5B C6B C7B -78.5(2)
C15B C5B C17B N2B -17.2(3)
C15B C5B C17B O4B 168.34(19)
C16B N1B C15B O2B -176.4(2)
C16B N1B C15B C5B 1.8(3)
C16B N2B C17B O4B -172.8(2)
C16B N2B C17B C5B 12.7(3)
C17B N2B C16B N1B -0.2(3)
C17B N2B C16B O3B 178.7(2)
C17B C5B C6B O1B -127.51(17)
C17B C5B C6B C7B 51.8(3)
C17B C5B C15B N1B 10.7(3)
C17B C5B C15B O2B -171.14(18)

loop_
_exptl_oxdiff_crystal_face_indexfrac_h
_exptl_oxdiff_crystal_face_indexfrac_k
_exptl_oxdiff_crystal_face_indexfrac_l
_exptl_oxdiff_crystal_face_x
_exptl_oxdiff_crystal_face_y
_exptl_oxdiff_crystal_face_z
0.1717 0.3619 9.2536 0.3271 0.5360 0.7783
-0.1717 -0.3619 -9.2536 -0.3271 -0.5360 -0.7783
-8.1707 -0.1202 1.3080 0.6499 -0.7600 -0.0092
8.1688 0.9405 -2.6090 -0.7937 0.6082 0.0092
-1.9927 5.0371 2.2726 -0.3211 -0.5267 0.7871
1.9979 -5.0435 -2.1975 0.3245 0.5322 -0.7819
0.0014 3.9994 6.9952 -0.1552 0.0553 1.0538
